data_7152029
loop_
_publ_author_name
'Lee, Do W.'
'Pandey, Rajesh K.'
'Lindeman, Sergey'
'Donaldson, William A.'

_publ_section_title
;
 Reactivity of acyclic (pentadienyl)iron(1+) cations: Synthetic studies
 directed toward the frondosins.
;
_journal_issue 22
_journal_name_full 'Organic &amp; biomolecular chemistry'
_journal_page_first 7742
_journal_page_last 7747
_journal_paper_doi 10.1039/c1ob05720k
_journal_volume 9
_journal_year 2011
_chemical_formula_sum 'C21 H22 Fe O7'
_chemical_formula_weight 442.24
_chemical_name_systematic
;
?
;
_space_group_IT_number 14
_symmetry_cell_setting monoclinic
_symmetry_space_group_name_Hall '-P 2yn'
_symmetry_space_group_name_H-M 'P 1 21/n 1'
_atom_sites_solution_hydrogens difmap
_atom_sites_solution_primary direct
_atom_sites_solution_secondary difmap
_audit_creation_method SHELXL-97
_cell_angle_alpha 90.00
_cell_angle_beta 91.2680(10)
_cell_angle_gamma 90.00
_cell_formula_units_Z 4
_cell_length_a 9.7069(2)
_cell_length_b 13.1541(3)
_cell_length_c 16.1134(4)
_cell_measurement_reflns_used 7881
_cell_measurement_temperature 100(2)
_cell_measurement_theta_max 66
_cell_measurement_theta_min 3
_cell_volume 2056.94(8)
_computing_cell_refinement 'SAINT v7.23A (Bruker, 2005)'
_computing_data_collection 'APEX2 v2.1-4 (Bruker, 2007)'
_computing_data_reduction 'SADABS-2004/1 (Bruker, 2005)'
_computing_molecular_graphics 'XP v5.1 (Bruker, 1998)'
_computing_publication_material 'XCIF v6.12 (Bruker, 2001)'
_computing_structure_refinement 'SHELXL-97 v.97-2 (Sheldrick, 1993-1997)'
_computing_structure_solution 'XS/SHELXTL v6.12 (Bruker, 2001)'
_diffrn_ambient_temperature 100(2)
_diffrn_measured_fraction_theta_full 0.981
_diffrn_measured_fraction_theta_max 0.927
_diffrn_measurement_device_type 'Bruker APEX2 CCD detector'
_diffrn_measurement_method '\w scans'
_diffrn_radiation_monochromator graphite
_diffrn_radiation_source 'fine-focus sealed tube'
_diffrn_radiation_type CuK\a
_diffrn_radiation_wavelength 1.54178
_diffrn_reflns_av_R_equivalents 0.0265
_diffrn_reflns_av_sigmaI/netI 0.0214
_diffrn_reflns_limit_h_max 11
_diffrn_reflns_limit_h_min -11
_diffrn_reflns_limit_k_max 15
_diffrn_reflns_limit_k_min 0
_diffrn_reflns_limit_l_max 18
_diffrn_reflns_limit_l_min 0
_diffrn_reflns_number 13223
_diffrn_reflns_theta_full 66.98
_diffrn_reflns_theta_max 66.98
_diffrn_reflns_theta_min 4.34
_exptl_absorpt_coefficient_mu 6.229
_exptl_absorpt_correction_T_max 0.5219
_exptl_absorpt_correction_T_min 0.1132
_exptl_absorpt_correction_type numerical
_exptl_absorpt_process_details
;
Numerical (based on real shape of the crystal) absorption
correction followed by:
SADABS. Program for empirical absorption correction of
area-detector data. University of Goetingen. Germany.
Sheldrick, G. M. 1996
;
_exptl_crystal_colour yellow
_exptl_crystal_density_diffrn 1.428
_exptl_crystal_density_method 'not measured'
_exptl_crystal_description block
_exptl_crystal_F_000 920
_exptl_crystal_size_max 0.62
_exptl_crystal_size_mid 0.30
_exptl_crystal_size_min 0.12
_refine_diff_density_max 0.281
_refine_diff_density_min -0.216
_refine_diff_density_rms 0.043
_refine_ls_extinction_coef 0.00130(12)
_refine_ls_extinction_expression Fc^*^=kFc[1+0.001xFc^2^\l^3^/sin(2\q)]^-1/4^
_refine_ls_extinction_method SHELXL
_refine_ls_goodness_of_fit_ref 0.986
_refine_ls_hydrogen_treatment refall
_refine_ls_matrix_type full
_refine_ls_number_parameters 351
_refine_ls_number_reflns 3404
_refine_ls_number_restraints 0
_refine_ls_restrained_S_all 0.986
_refine_ls_R_factor_all 0.0293
_refine_ls_R_factor_gt 0.0261
_refine_ls_shift/su_max 0.001
_refine_ls_shift/su_mean 0.000
_refine_ls_structure_factor_coef Fsqd
_refine_ls_weighting_details 'calc w=1/[\s^2^(Fo^2^)+(0.0433P)^2^+0.7916P] where P=(Fo^2^+2Fc^2^)/3'
_refine_ls_weighting_scheme calc
_refine_ls_wR_factor_gt 0.0663
_refine_ls_wR_factor_ref 0.0678
_reflns_number_gt 3140
_reflns_number_total 3404
_reflns_threshold_expression >2sigma(I)
_cod_data_source_file c1ob05720k.txt
_cod_data_source_block donsa
_cod_original_sg_symbol_H-M 'P 21/n'
_cod_database_code 7152029

loop_
_symmetry_equiv_pos_as_xyz
'x, y, z'
'-x+1/2, y+1/2, -z+1/2'
'-x, -y, -z'
'x-1/2, -y-1/2, z-1/2'

loop_
_atom_site_label
_atom_site_type_symbol
_atom_site_fract_x
_atom_site_fract_y
_atom_site_fract_z
_atom_site_U_iso_or_equiv
_atom_site_adp_type
_atom_site_occupancy
_atom_site_symmetry_multiplicity
_atom_site_calc_flag
Fe1 Fe 0.21257(2) 0.319648(18) 0.870671(15) 0.01299(10) Uani 1 1 d
O1 O 0.33162(13) 0.58627(9) 0.83291(7) 0.0224(3) Uani 1 1 d
O2 O 0.31735(12) 0.54913(8) 0.96875(7) 0.0210(3) Uani 1 1 d
O3 O 0.44432(12) 0.19194(8) 1.05976(7) 0.0192(3) Uani 1 1 d
O4 O 0.15448(12) -0.13699(8) 0.93221(8) 0.0206(3) Uani 1 1 d
O5 O -0.01972(13) 0.17721(9) 0.84555(9) 0.0265(3) Uani 1 1 d
O6 O 0.05198(13) 0.48543(9) 0.79338(8) 0.0260(3) Uani 1 1 d
O7 O 0.16391(14) 0.35378(10) 1.04846(9) 0.0304(3) Uani 1 1 d
C1 C 0.34424(17) 0.52502(12) 0.88912(11) 0.0175(4) Uani 1 1 d
C2 C 0.38478(16) 0.41727(12) 0.88101(11) 0.0153(3) Uani 1 1 d
C3 C 0.44084(17) 0.38732(12) 0.79681(11) 0.0169(4) Uani 1 1 d
C4 C 0.35065(17) 0.29935(13) 0.76804(11) 0.0164(4) Uani 1 1 d
C5 C 0.33459(17) 0.20963(13) 0.81264(11) 0.0164(4) Uani 1 1 d
C6 C 0.36496(17) 0.20137(12) 0.89826(11) 0.0151(3) Uani 1 1 d
C7 C 0.59581(17) 0.37026(14) 0.79528(11) 0.0227(4) Uani 1 1 d
C8 C 0.6531(2) 0.28069(17) 0.78178(13) 0.0296(5) Uani 1 1 d
C9 C 0.6775(2) 0.46582(17) 0.81075(15) 0.0331(5) Uani 1 1 d
C10 C 0.2605(2) 0.64913(14) 0.98137(14) 0.0255(4) Uani 1 1 d
C11 C 0.33069(16) 0.11119(12) 0.94806(10) 0.0149(3) Uani 1 1 d
C12 C 0.37664(16) 0.10686(12) 1.03120(11) 0.0155(3) Uani 1 1 d
C13 C 0.35226(17) 0.02112(12) 1.07960(11) 0.0170(4) Uani 1 1 d
C14 C 0.27784(17) -0.06024(12) 1.04614(11) 0.0181(4) Uani 1 1 d
C15 C 0.22839(16) -0.05553(12) 0.96545(11) 0.0162(3) Uani 1 1 d
C16 C 0.25585(17) 0.02841(12) 0.91629(11) 0.0154(3) Uani 1 1 d
C18 C 0.00948(18) -0.11827(14) 0.92455(13) 0.0208(4) Uani 1 1 d
C19 C 0.4948(2) 0.19016(14) 1.14361(12) 0.0225(4) Uani 1 1 d
C20 C 0.07146(17) 0.23098(12) 0.85501(11) 0.0172(4) Uani 1 1 d
C21 C 0.11588(17) 0.42167(13) 0.82298(11) 0.0182(4) Uani 1 1 d
C22 C 0.18191(18) 0.34038(12) 0.97977(12) 0.0200(4) Uani 1 1 d
H2 H 0.441(2) 0.3975(14) 0.9283(12) 0.022(5) Uiso 1 1 d
H3 H 0.4217(18) 0.4446(14) 0.7590(11) 0.015(4) Uiso 1 1 d
H4 H 0.321(2) 0.2985(14) 0.7143(13) 0.019(5) Uiso 1 1 d
H5 H 0.2913(19) 0.1585(13) 0.7857(11) 0.012(4) Uiso 1 1 d
H6 H 0.4393(18) 0.2404(12) 0.9213(10) 0.007(4) Uiso 1 1 d
H8A H 0.749(2) 0.2750(16) 0.7810(13) 0.035(6) Uiso 1 1 d
H8B H 0.599(2) 0.2190(16) 0.7672(12) 0.027(5) Uiso 1 1 d
H9A H 0.653(2) 0.4990(17) 0.8649(15) 0.036(6) Uiso 1 1 d
H9B H 0.774(3) 0.4533(17) 0.8115(15) 0.045(7) Uiso 1 1 d
H9C H 0.658(2) 0.5147(18) 0.7673(16) 0.045(7) Uiso 1 1 d
H10A H 0.235(2) 0.6500(17) 1.0381(15) 0.034(6) Uiso 1 1 d
H10B H 0.176(3) 0.6570(18) 0.9451(16) 0.048(7) Uiso 1 1 d
H10C H 0.323(2) 0.7026(16) 0.9715(13) 0.027(5) Uiso 1 1 d
H13 H 0.3842(19) 0.0195(14) 1.1335(12) 0.020(5) Uiso 1 1 d
H14 H 0.2595(18) -0.1178(14) 1.0788(11) 0.012(4) Uiso 1 1 d
H16 H 0.2211(17) 0.0312(13) 0.8595(11) 0.008(4) Uiso 1 1 d
H18A H -0.028(2) -0.1763(14) 0.8957(12) 0.019(5) Uiso 1 1 d
H18B H -0.028(2) -0.1100(14) 0.9787(13) 0.025(5) Uiso 1 1 d
H18C H -0.009(2) -0.0550(15) 0.8918(13) 0.026(5) Uiso 1 1 d
H19A H 0.419(2) 0.1797(14) 1.1841(14) 0.030(6) Uiso 1 1 d
H19B H 0.536(2) 0.2567(16) 1.1531(12) 0.025(5) Uiso 1 1 d
H19C H 0.562(2) 0.1343(16) 1.1520(13) 0.030(5) Uiso 1 1 d

loop_
_atom_site_aniso_label
_atom_site_aniso_U_11
_atom_site_aniso_U_22
_atom_site_aniso_U_33
_atom_site_aniso_U_23
_atom_site_aniso_U_13
_atom_site_aniso_U_12
Fe1 0.01179(15) 0.01435(15) 0.01277(17) 0.00073(9) -0.00113(10) -0.00084(9)
O1 0.0282(7) 0.0181(6) 0.0206(7) 0.0058(5) -0.0073(5) -0.0038(5)
O2 0.0283(7) 0.0154(6) 0.0190(7) 0.0002(5) -0.0014(5) 0.0020(5)
O3 0.0231(7) 0.0185(6) 0.0158(7) -0.0007(4) -0.0045(5) -0.0060(5)
O4 0.0207(6) 0.0128(6) 0.0282(7) -0.0048(5) -0.0020(5) -0.0010(5)
O5 0.0187(7) 0.0272(7) 0.0333(8) 0.0032(5) -0.0041(6) -0.0069(5)
O6 0.0213(7) 0.0219(6) 0.0345(8) 0.0041(5) -0.0069(6) 0.0031(5)
O7 0.0415(8) 0.0312(7) 0.0188(9) -0.0039(6) 0.0075(6) -0.0093(6)
C1 0.0138(8) 0.0192(8) 0.0192(10) 0.0020(7) -0.0044(7) -0.0052(6)
C2 0.0124(8) 0.0172(8) 0.0162(9) 0.0036(6) -0.0034(7) -0.0037(6)
C3 0.0154(8) 0.0200(9) 0.0152(9) 0.0050(7) -0.0022(7) -0.0013(6)
C4 0.0127(8) 0.0248(9) 0.0116(10) -0.0007(7) -0.0003(7) 0.0020(6)
C5 0.0149(8) 0.0173(8) 0.0170(9) -0.0043(7) 0.0000(7) 0.0010(7)
C6 0.0114(8) 0.0149(8) 0.0189(10) -0.0014(6) -0.0003(7) 0.0011(6)
C7 0.0157(9) 0.0376(10) 0.0147(10) 0.0084(8) 0.0004(7) -0.0022(8)
C8 0.0177(10) 0.0423(12) 0.0291(12) 0.0089(9) 0.0039(8) 0.0057(9)
C9 0.0190(11) 0.0453(12) 0.0348(14) 0.0072(10) -0.0022(9) -0.0103(9)
C10 0.0321(11) 0.0177(9) 0.0268(12) -0.0022(8) 0.0016(9) 0.0025(8)
C11 0.0139(8) 0.0151(8) 0.0157(9) -0.0006(6) 0.0005(6) 0.0031(6)
C12 0.0124(8) 0.0149(8) 0.0193(10) -0.0030(6) 0.0011(7) -0.0001(6)
C13 0.0178(9) 0.0205(8) 0.0127(10) 0.0013(7) -0.0015(7) 0.0009(7)
C14 0.0173(9) 0.0156(8) 0.0216(10) 0.0038(7) 0.0030(7) 0.0005(6)
C15 0.0133(8) 0.0133(8) 0.0220(10) -0.0051(6) 0.0015(7) 0.0022(6)
C16 0.0147(8) 0.0150(8) 0.0163(10) -0.0028(6) -0.0011(7) 0.0024(6)
C18 0.0190(9) 0.0227(9) 0.0209(11) -0.0045(8) 0.0016(7) -0.0054(7)
C19 0.0263(10) 0.0262(10) 0.0148(10) -0.0020(7) -0.0023(8) -0.0076(8)
C20 0.0173(9) 0.0177(8) 0.0165(9) 0.0032(7) -0.0008(7) 0.0025(7)
C21 0.0150(8) 0.0221(9) 0.0176(10) -0.0028(7) -0.0003(7) -0.0047(7)
C22 0.0186(9) 0.0160(8) 0.0254(12) 0.0020(7) 0.0003(7) -0.0041(7)

loop_
_atom_type_symbol
_atom_type_description
_atom_type_scat_dispersion_real
_atom_type_scat_dispersion_imag
_atom_type_scat_source
C C 0.0181 0.0091 'International Tables Vol C Tables 4.2.6.8 and 6.1.1.4'
H H 0.0000 0.0000 'International Tables Vol C Tables 4.2.6.8 and 6.1.1.4'
O O 0.0492 0.0322 'International Tables Vol C Tables 4.2.6.8 and 6.1.1.4'
Fe Fe -1.1336 3.1974 'International Tables Vol C Tables 4.2.6.8 and 6.1.1.4'

loop_
_geom_angle_atom_site_label_1
_geom_angle_atom_site_label_2
_geom_angle_atom_site_label_3
_geom_angle
C21 Fe1 C22 101.94(8)
C21 Fe1 C20 92.00(7)
C22 Fe1 C20 95.29(8)
C21 Fe1 C5 128.08(7)
C22 Fe1 C5 129.94(7)
C20 Fe1 C5 85.79(7)
C21 Fe1 C2 89.12(7)
C22 Fe1 C2 88.78(7)
C20 Fe1 C2 175.46(7)
C5 Fe1 C2 90.05(7)
C21 Fe1 C4 95.25(7)
C22 Fe1 C4 151.29(7)
C20 Fe1 C4 107.02(7)
C5 Fe1 C4 38.02(6)
C2 Fe1 C4 68.49(7)
C21 Fe1 C6 164.07(7)
C22 Fe1 C6 91.99(7)
C20 Fe1 C6 94.37(7)
C5 Fe1 C6 38.29(7)
C2 Fe1 C6 83.45(6)
C4 Fe1 C6 68.93(6)
C1 O2 C10 115.46(14)
C12 O3 C19 117.12(13)
C15 O4 C18 113.49(12)
O1 C1 O2 122.18(15)
O1 C1 C2 126.32(16)
O2 C1 C2 111.48(14)
C1 C2 C3 115.31(14)
C1 C2 Fe1 112.24(11)
C3 C2 Fe1 94.03(10)
C1 C2 H2 109.6(11)
C3 C2 H2 115.5(12)
Fe1 C2 H2 109.2(11)
C4 C3 C7 116.51(14)
C4 C3 C2 104.71(13)
C7 C3 C2 115.15(14)
C4 C3 H3 107.2(11)
C7 C3 H3 106.0(10)
C2 C3 H3 106.6(10)
C5 C4 C3 124.00(16)
C5 C4 Fe1 68.44(9)
C3 C4 Fe1 92.02(10)
C5 C4 H4 116.5(12)
C3 C4 H4 118.0(12)
Fe1 C4 H4 122.9(12)
C4 C5 C6 123.20(16)
C4 C5 Fe1 73.54(10)
C6 C5 Fe1 74.05(9)
C4 C5 H5 116.2(12)
C6 C5 H5 120.0(12)
Fe1 C5 H5 117.9(11)
C5 C6 C11 123.39(15)
C5 C6 Fe1 67.66(9)
C11 C6 Fe1 121.57(11)
C5 C6 H6 118.6(10)
C11 C6 H6 113.5(10)
Fe1 C6 H6 101.5(10)
C8 C7 C9 123.31(18)
C8 C7 C3 123.61(17)
C9 C7 C3 113.07(16)
C7 C8 H8A 119.8(14)
C7 C8 H8B 122.8(12)
H8A C8 H8B 117.2(18)
C7 C9 H9A 111.9(13)
C7 C9 H9B 111.9(14)
H9A C9 H9B 108.3(19)
C7 C9 H9C 110.0(14)
H9A C9 H9C 107.1(19)
H9B C9 H9C 107(2)
O2 C10 H10A 104.8(13)
O2 C10 H10B 108.9(14)
H10A C10 H10B 109(2)
O2 C10 H10C 113.9(13)
H10A C10 H10C 109.7(19)
H10B C10 H10C 110.3(19)
C16 C11 C12 117.97(15)
C16 C11 C6 123.26(15)
C12 C11 C6 118.77(14)
O3 C12 C13 123.93(16)
O3 C12 C11 115.25(14)
C13 C12 C11 120.81(15)
C14 C13 C12 119.86(16)
C14 C13 H13 120.7(12)
C12 C13 H13 119.4(12)
C15 C14 C13 119.85(15)
C15 C14 H14 119.9(11)
C13 C14 H14 120.3(11)
C14 C15 C16 120.48(15)
C14 C15 O4 119.67(15)
C16 C15 O4 119.81(15)
C15 C16 C11 120.97(16)
C15 C16 H16 120.1(10)
C11 C16 H16 118.9(10)
O4 C18 H18A 105.6(11)
O4 C18 H18B 109.6(12)
H18A C18 H18B 112.3(16)
O4 C18 H18C 110.6(11)
H18A C18 H18C 110.2(16)
H18B C18 H18C 108.5(16)
O3 C19 H19A 112.3(13)
O3 C19 H19B 105.4(12)
H19A C19 H19B 108.8(16)
O3 C19 H19C 110.7(12)
H19A C19 H19C 107.5(16)
H19B C19 H19C 112.3(17)
O5 C20 Fe1 178.20(15)
O6 C21 Fe1 178.49(15)
O7 C22 Fe1 179.33(16)

loop_
_geom_bond_atom_site_label_1
_geom_bond_atom_site_label_2
_geom_bond_distance
Fe1 C21 1.8002(18)
Fe1 C22 1.810(2)
Fe1 C20 1.8125(17)
Fe1 C5 2.1025(16)
Fe1 C2 2.1115(16)
Fe1 C4 2.1681(17)
Fe1 C6 2.1857(16)
O1 C1 1.216(2)
O2 C1 1.353(2)
O2 C10 1.443(2)
O3 C12 1.3720(19)
O3 C19 1.427(2)
O4 C15 1.3903(19)
O4 C18 1.431(2)
O5 C20 1.141(2)
O6 C21 1.141(2)
O7 C22 1.138(2)
C1 C2 1.477(2)
C2 C3 1.525(2)
C2 H2 0.96(2)
C3 C4 1.517(2)
C3 C7 1.522(2)
C3 H3 0.984(18)
C4 C5 1.392(2)
C4 H4 0.91(2)
C5 C6 1.409(2)
C5 H5 0.899(19)
C6 C11 1.474(2)
C6 H6 0.954(18)
C7 C8 1.323(3)
C7 C9 1.504(3)
C8 H8A 0.94(2)
C8 H8B 0.99(2)
C9 H9A 1.01(2)
C9 H9B 0.95(3)
C9 H9C 0.97(3)
C10 H10A 0.95(2)
C10 H10B 1.00(3)
C10 H10C 0.95(2)
C11 C16 1.400(2)
C11 C12 1.404(2)
C12 C13 1.394(2)
C13 C14 1.393(2)
C13 H13 0.92(2)
C14 C15 1.377(2)
C14 H14 0.942(18)
C15 C16 1.388(2)
C16 H16 0.969(17)
C18 H18A 0.963(19)
C18 H18B 0.96(2)
C18 H18C 1.00(2)
C19 H19A 1.00(2)
C19 H19B 0.97(2)
C19 H19C 0.99(2)

loop_
_geom_torsion_atom_site_label_1
_geom_torsion_atom_site_label_2
_geom_torsion_atom_site_label_3
_geom_torsion_atom_site_label_4
_geom_torsion
C10 O2 C1 O1 5.6(2)
C10 O2 C1 C2 -172.61(14)
O1 C1 C2 C3 12.0(2)
O2 C1 C2 C3 -169.91(13)
O1 C1 C2 Fe1 -94.11(18)
O2 C1 C2 Fe1 83.99(15)
C21 Fe1 C2 C1 29.07(13)
C22 Fe1 C2 C1 -72.90(13)
C20 Fe1 C2 C1 133.5(8)
C5 Fe1 C2 C1 157.15(13)
C4 Fe1 C2 C1 125.06(14)
C6 Fe1 C2 C1 -165.05(13)
C21 Fe1 C2 C3 -90.39(11)
C22 Fe1 C2 C3 167.64(11)
C20 Fe1 C2 C3 14.0(9)
C5 Fe1 C2 C3 37.69(10)
C4 Fe1 C2 C3 5.60(9)
C6 Fe1 C2 C3 75.49(10)
C1 C2 C3 C4 -124.64(15)
Fe1 C2 C3 C4 -7.70(13)
C1 C2 C3 C7 106.07(17)
Fe1 C2 C3 C7 -136.99(13)
C7 C3 C4 C5 70.8(2)
C2 C3 C4 C5 -57.7(2)
C7 C3 C4 Fe1 135.95(13)
C2 C3 C4 Fe1 7.49(12)
C21 Fe1 C4 C5 -152.65(11)
C22 Fe1 C4 C5 80.47(17)
C20 Fe1 C4 C5 -58.93(12)
C2 Fe1 C4 C5 120.38(12)
C6 Fe1 C4 C5 29.21(10)
C21 Fe1 C4 C3 81.36(11)
C22 Fe1 C4 C3 -45.52(18)
C20 Fe1 C4 C3 175.08(10)
C5 Fe1 C4 C3 -125.99(15)
C2 Fe1 C4 C3 -5.61(9)
C6 Fe1 C4 C3 -96.78(11)
C3 C4 C5 C6 19.6(3)
Fe1 C4 C5 C6 -57.61(14)
C3 C4 C5 Fe1 77.25(15)
C21 Fe1 C5 C4 35.54(14)
C22 Fe1 C5 C4 -141.83(11)
C20 Fe1 C5 C4 124.79(11)
C2 Fe1 C5 C4 -53.38(11)
C6 Fe1 C5 C4 -132.70(15)
C21 Fe1 C5 C6 168.24(10)
C22 Fe1 C5 C6 -9.13(14)
C20 Fe1 C5 C6 -102.51(11)
C2 Fe1 C5 C6 79.32(10)
C4 Fe1 C5 C6 132.70(15)
C4 C5 C6 C11 171.40(15)
Fe1 C5 C6 C11 114.02(15)
C4 C5 C6 Fe1 57.38(15)
C21 Fe1 C6 C5 -35.8(3)
C22 Fe1 C6 C5 173.01(11)
C20 Fe1 C6 C5 77.55(11)
C2 Fe1 C6 C5 -98.45(11)
C4 Fe1 C6 C5 -29.02(10)
C21 Fe1 C6 C11 -152.2(2)
C22 Fe1 C6 C11 56.53(14)
C20 Fe1 C6 C11 -38.93(14)
C5 Fe1 C6 C11 -116.47(18)
C2 Fe1 C6 C11 145.07(14)
C4 Fe1 C6 C11 -145.49(15)
C4 C3 C7 C8 -9.7(3)
C2 C3 C7 C8 113.5(2)
C4 C3 C7 C9 170.32(16)
C2 C3 C7 C9 -66.5(2)
C5 C6 C11 C16 -4.8(2)
Fe1 C6 C11 C16 77.74(19)
C5 C6 C11 C12 174.26(15)
Fe1 C6 C11 C12 -103.18(16)
C19 O3 C12 C13 1.5(2)
C19 O3 C12 C11 -179.02(14)
C16 C11 C12 O3 -177.38(13)
C6 C11 C12 O3 3.5(2)
C16 C11 C12 C13 2.1(2)
C6 C11 C12 C13 -177.00(15)
O3 C12 C13 C14 177.50(15)
C11 C12 C13 C14 -2.0(2)
C12 C13 C14 C15 -0.2(2)
C13 C14 C15 C16 2.0(2)
C13 C14 C15 O4 179.83(14)
C18 O4 C15 C14 105.52(17)
C18 O4 C15 C16 -76.67(19)
C14 C15 C16 C11 -1.9(2)
O4 C15 C16 C11 -179.64(14)
C12 C11 C16 C15 -0.2(2)
C6 C11 C16 C15 178.85(15)
C21 Fe1 C20 O5 -36(5)
C22 Fe1 C20 O5 66(5)
C5 Fe1 C20 O5 -164(5)
C2 Fe1 C20 O5 -140(5)
C4 Fe1 C20 O5 -132(5)
C6 Fe1 C20 O5 159(5)
C22 Fe1 C21 O6 -64(6)
C20 Fe1 C21 O6 32(6)
C5 Fe1 C21 O6 118(6)
C2 Fe1 C21 O6 -153(6)
C4 Fe1 C21 O6 139(6)
C6 Fe1 C21 O6 145(6)
C21 Fe1 C22 O7 -105(15)
C20 Fe1 C22 O7 162(15)
C5 Fe1 C22 O7 73(15)
C2 Fe1 C22 O7 -16(15)
C4 Fe1 C22 O7 21(15)
C6 Fe1 C22 O7 67(15)
